data_4108795
loop_
_publ_author_name
'Madhu Ganesh'
'Daniel Seidel'

_publ_section_title
;
 Catalytic Enantioselective Additions of Indoles to Nitroalkenes
;
_journal_name_full 'Journal of the American Chemical Society'
_journal_page_first 16464
_journal_page_last 16465
_journal_paper_doi 10.1021/ja8063292
_journal_volume 130
_journal_year 2008
_chemical_formula_moiety '(C16 H19 N2 S1), (C1 F3 O3 S1)'
_chemical_formula_sum 'C17 H19 F3 N2 O3 S2'
_chemical_formula_weight 420.46
_chemical_name_systematic
; 
 ? 
;
_space_group_IT_number 14
_symmetry_cell_setting monoclinic
_symmetry_space_group_name_Hall '-P 2ybc'
_symmetry_space_group_name_H-M 'P 1 21/c 1'
_atom_sites_solution_hydrogens geom
_atom_sites_solution_primary direct
_atom_sites_solution_secondary difmap
_audit_creation_method SHELXL-97
_cell_angle_alpha 90.00
_cell_angle_beta 90.650(2)
_cell_angle_gamma 90.00
_cell_formula_units_Z 4
_cell_length_a 13.9963(12)
_cell_length_b 12.9223(11)
_cell_length_c 10.2536(9)
_cell_measurement_reflns_used 5896
_cell_measurement_temperature 100(2)
_cell_measurement_theta_max 30.48
_cell_measurement_theta_min 2.54
_cell_volume 1854.4(3)
_computing_cell_refinement 'Bruker SAINT'
_computing_data_collection 'Bruker APEX2'
_computing_data_reduction 'Bruker SAINT'
_computing_molecular_graphics 'Bruker SHELXTL'
_computing_publication_material 'Bruker SHELXTL'
_computing_structure_refinement 'SHELXL-97 (Sheldrick, 1997)'
_computing_structure_solution 'SHELXS-97 (Sheldrick, 1990)'
_diffrn_ambient_temperature 100(2)
_diffrn_measured_fraction_theta_full 0.998
_diffrn_measured_fraction_theta_max 0.998
_diffrn_measurement_device_type 'Bruker APEX-II CCD'
_diffrn_measurement_method '\f and \w scans'
_diffrn_radiation_monochromator graphite
_diffrn_radiation_source 'fine-focus sealed tube'
_diffrn_radiation_type MoK\a
_diffrn_radiation_wavelength 0.71073
_diffrn_reflns_av_R_equivalents 0.0258
_diffrn_reflns_av_sigmaI/netI 0.0233
_diffrn_reflns_limit_h_max 19
_diffrn_reflns_limit_h_min -19
_diffrn_reflns_limit_k_max 18
_diffrn_reflns_limit_k_min -18
_diffrn_reflns_limit_l_max 14
_diffrn_reflns_limit_l_min -14
_diffrn_reflns_number 22389
_diffrn_reflns_theta_full 30.52
_diffrn_reflns_theta_max 30.52
_diffrn_reflns_theta_min 2.15
_diffrn_standards_number 0
_exptl_absorpt_coefficient_mu 0.337
_exptl_absorpt_correction_T_max 0.9866
_exptl_absorpt_correction_T_min 0.7814
_exptl_absorpt_correction_type numerical
_exptl_absorpt_process_details 'Bruker SAINT'
_exptl_crystal_colour yellow
_exptl_crystal_density_diffrn 1.506
_exptl_crystal_description needle
_exptl_crystal_F_000 872
_exptl_crystal_size_max 0.77
_exptl_crystal_size_mid 0.11
_exptl_crystal_size_min 0.04
_refine_diff_density_max 0.546
_refine_diff_density_min -0.286
_refine_diff_density_rms 0.063
_refine_ls_extinction_method none
_refine_ls_goodness_of_fit_ref 1.005
_refine_ls_hydrogen_treatment mixed
_refine_ls_matrix_type full
_refine_ls_number_parameters 252
_refine_ls_number_reflns 5655
_refine_ls_number_restraints 0
_refine_ls_restrained_S_all 1.005
_refine_ls_R_factor_all 0.0445
_refine_ls_R_factor_gt 0.0375
_refine_ls_shift/su_max 0.001
_refine_ls_shift/su_mean 0.000
_refine_ls_structure_factor_coef Fsqd
_refine_ls_weighting_details 'calc w=1/[\s^2^(Fo^2^)+(0.0500P)^2^+0.9000P] where P=(Fo^2^+2Fc^2^)/3'
_refine_ls_weighting_scheme calc
_refine_ls_wR_factor_gt 0.0914
_refine_ls_wR_factor_ref 0.0957
_reflns_number_gt 4922
_reflns_number_total 5655
_reflns_threshold_expression >2sigma(I)
_cod_data_source_file ja8063292_si_004.cif
_cod_data_source_block mg658
_cod_database_code 4108795

loop_
_symmetry_equiv_pos_as_xyz
'x, y, z'
'-x, y+1/2, -z+1/2'
'-x, -y, -z'
'x, -y-1/2, z-1/2'

loop_
_atom_site_label
_atom_site_type_symbol
_atom_site_fract_x
_atom_site_fract_y
_atom_site_fract_z
_atom_site_U_iso_or_equiv
_atom_site_adp_type
_atom_site_occupancy
_atom_site_symmetry_multiplicity
_atom_site_calc_flag
_atom_site_refinement_flags
S1 S 0.13784(2) -0.01022(3) 0.98698(4) 0.02469(9) Uani 1 1 d .
N1 N 0.35617(7) 0.13164(8) 0.88881(10) 0.01405(19) Uani 1 1 d .
H1 H 0.3353(13) 0.1388(14) 0.8086(18) 0.026(4) Uiso 1 1 d .
N2 N 0.15299(7) 0.17593(8) 0.87567(10) 0.0166(2) Uani 1 1 d .
H2 H 0.1847(12) 0.2316(15) 0.8685(17) 0.023(4) Uiso 1 1 d .
C1 C 0.19115(9) 0.09886(9) 0.94368(12) 0.0163(2) Uani 1 1 d .
C2 C 0.29358(9) 0.11078(9) 0.98221(12) 0.0153(2) Uani 1 1 d .
C3 C 0.32552(9) 0.09759(10) 1.11120(12) 0.0184(2) Uani 1 1 d .
H3 H 0.2815 0.0813 1.1780 0.022 Uiso 1 1 calc R
C4 C 0.42082(9) 0.10833(9) 1.14016(12) 0.0180(2) Uani 1 1 d .
H4 H 0.4425 0.1013 1.2278 0.022 Uiso 1 1 calc R
C5 C 0.48718(9) 0.12981(9) 1.04092(12) 0.0157(2) Uani 1 1 d .
C6 C 0.58631(9) 0.14224(10) 1.06426(13) 0.0190(2) Uani 1 1 d .
H6 H 0.6114 0.1349 1.1502 0.023 Uiso 1 1 calc R
C7 C 0.64622(9) 0.16478(10) 0.96370(13) 0.0203(2) Uani 1 1 d .
H7 H 0.7125 0.1745 0.9806 0.024 Uiso 1 1 calc R
C8 C 0.61038(9) 0.17364(10) 0.83525(13) 0.0195(2) Uani 1 1 d .
H8 H 0.6531 0.1885 0.7664 0.023 Uiso 1 1 calc R
C9 C 0.51476(9) 0.16121(10) 0.80761(12) 0.0171(2) Uani 1 1 d .
H9 H 0.4912 0.1664 0.7206 0.020 Uiso 1 1 calc R
C10 C 0.45275(8) 0.14063(9) 0.91143(11) 0.0140(2) Uani 1 1 d .
C11 C 0.05435(8) 0.17414(10) 0.82598(12) 0.0164(2) Uani 1 1 d .
H11 H 0.0139 0.1389 0.8923 0.020 Uiso 1 1 calc R
C12 C 0.01719(9) 0.28412(10) 0.80857(13) 0.0197(2) Uani 1 1 d .
H12A H 0.0553 0.3206 0.7420 0.024 Uiso 1 1 calc R
H12B H 0.0234 0.3224 0.8918 0.024 Uiso 1 1 calc R
C13 C -0.08787(10) 0.28054(11) 0.76552(13) 0.0221(3) Uani 1 1 d .
H13A H -0.1264 0.2490 0.8355 0.027 Uiso 1 1 calc R
H13B H -0.1114 0.3519 0.7510 0.027 Uiso 1 1 calc R
C14 C -0.10048(10) 0.21773(11) 0.64007(13) 0.0229(3) Uani 1 1 d .
H14A H -0.1694 0.2123 0.6184 0.027 Uiso 1 1 calc R
H14B H -0.0689 0.2543 0.5676 0.027 Uiso 1 1 calc R
C15 C -0.05820(10) 0.10907(11) 0.65336(14) 0.0223(3) Uani 1 1 d .
H15A H -0.0958 0.0689 0.7171 0.027 Uiso 1 1 calc R
H15B H -0.0625 0.0732 0.5682 0.027 Uiso 1 1 calc R
C16 C 0.04622(9) 0.11318(10) 0.69848(13) 0.0201(2) Uani 1 1 d .
H16A H 0.0853 0.1468 0.6307 0.024 Uiso 1 1 calc R
H16B H 0.0707 0.0420 0.7119 0.024 Uiso 1 1 calc R
S2 S 0.32248(2) 0.11245(2) 0.51295(3) 0.01488(7) Uani 1 1 d .
O1 O 0.25445(8) 0.12801(8) 0.40807(9) 0.0250(2) Uani 1 1 d .
O2 O 0.29076(7) 0.15248(8) 0.63726(9) 0.02178(19) Uani 1 1 d .
O3 O 0.42004(7) 0.13503(8) 0.48282(11) 0.0276(2) Uani 1 1 d .
C17 C 0.32204(10) -0.02708(10) 0.53894(13) 0.0213(2) Uani 1 1 d .
F1 F 0.38285(7) -0.05129(7) 0.63539(9) 0.0349(2) Uani 1 1 d .
F2 F 0.34936(8) -0.07715(7) 0.43304(9) 0.0387(2) Uani 1 1 d .
F3 F 0.23635(7) -0.06117(8) 0.57156(11) 0.0405(2) Uani 1 1 d .

loop_
_atom_site_aniso_label
_atom_site_aniso_U_11
_atom_site_aniso_U_22
_atom_site_aniso_U_33
_atom_site_aniso_U_23
_atom_site_aniso_U_13
_atom_site_aniso_U_12
S1 0.01871(15) 0.02066(16) 0.03466(19) 0.00872(13) -0.00108(13) -0.00302(11)
N1 0.0159(5) 0.0149(4) 0.0113(4) 0.0006(3) -0.0010(3) 0.0000(3)
N2 0.0163(5) 0.0175(5) 0.0158(5) 0.0008(4) -0.0008(4) -0.0017(4)
C1 0.0164(5) 0.0176(5) 0.0151(5) -0.0001(4) 0.0011(4) -0.0005(4)
C2 0.0176(5) 0.0136(5) 0.0147(5) -0.0005(4) -0.0001(4) -0.0001(4)
C3 0.0228(6) 0.0190(6) 0.0133(5) 0.0008(4) 0.0010(4) -0.0003(4)
C4 0.0247(6) 0.0170(5) 0.0123(5) 0.0002(4) -0.0032(4) 0.0006(4)
C5 0.0200(5) 0.0131(5) 0.0138(5) -0.0009(4) -0.0037(4) 0.0014(4)
C6 0.0208(6) 0.0171(5) 0.0189(6) -0.0017(4) -0.0068(4) 0.0019(4)
C7 0.0164(5) 0.0195(6) 0.0249(6) -0.0034(5) -0.0039(5) 0.0013(4)
C8 0.0185(6) 0.0190(6) 0.0211(6) -0.0013(5) 0.0010(4) 0.0008(4)
C9 0.0183(5) 0.0177(5) 0.0152(5) -0.0003(4) -0.0001(4) 0.0007(4)
C10 0.0159(5) 0.0124(5) 0.0137(5) -0.0010(4) -0.0017(4) 0.0013(4)
C11 0.0148(5) 0.0182(5) 0.0163(5) 0.0004(4) -0.0009(4) 0.0004(4)
C12 0.0225(6) 0.0185(6) 0.0181(6) -0.0001(4) -0.0007(4) 0.0022(4)
C13 0.0221(6) 0.0251(6) 0.0191(6) -0.0004(5) -0.0005(5) 0.0068(5)
C14 0.0211(6) 0.0286(7) 0.0188(6) -0.0002(5) -0.0034(5) 0.0048(5)
C15 0.0208(6) 0.0246(6) 0.0213(6) -0.0018(5) -0.0050(5) -0.0007(5)
C16 0.0193(6) 0.0215(6) 0.0194(6) -0.0034(5) -0.0022(4) 0.0028(4)
S2 0.01851(14) 0.01482(14) 0.01129(13) 0.00081(10) -0.00085(10) 0.00109(10)
O1 0.0338(5) 0.0266(5) 0.0144(4) -0.0012(4) -0.0082(4) 0.0098(4)
O2 0.0275(5) 0.0252(5) 0.0126(4) -0.0041(3) -0.0025(3) 0.0066(4)
O3 0.0243(5) 0.0272(5) 0.0315(5) 0.0047(4) 0.0070(4) -0.0058(4)
C17 0.0266(6) 0.0181(6) 0.0192(6) 0.0012(5) 0.0005(5) -0.0008(5)
F1 0.0451(5) 0.0287(5) 0.0306(5) 0.0111(4) -0.0092(4) 0.0088(4)
F2 0.0631(7) 0.0226(4) 0.0306(5) -0.0091(4) 0.0050(5) 0.0078(4)
F3 0.0371(5) 0.0341(5) 0.0503(6) 0.0051(4) 0.0053(4) -0.0181(4)

loop_
_atom_type_symbol
_atom_type_description
_atom_type_scat_dispersion_real
_atom_type_scat_dispersion_imag
_atom_type_scat_source
C C 0.0033 0.0016 'International Tables Vol C Tables 4.2.6.8 and 6.1.1.4'
H H 0.0000 0.0000 'International Tables Vol C Tables 4.2.6.8 and 6.1.1.4'
N N 0.0061 0.0033 'International Tables Vol C Tables 4.2.6.8 and 6.1.1.4'
O O 0.0106 0.0060 'International Tables Vol C Tables 4.2.6.8 and 6.1.1.4'
S S 0.1246 0.1234 'International Tables Vol C Tables 4.2.6.8 and 6.1.1.4'
F F 0.0171 0.0103 'International Tables Vol C Tables 4.2.6.8 and 6.1.1.4'

loop_
_geom_angle_atom_site_label_1
_geom_angle_atom_site_label_2
_geom_angle_atom_site_label_3
_geom_angle
C2 N1 C10 123.32(10)
C2 N1 H1 118.8(12)
C10 N1 H1 117.8(12)
C1 N2 C11 122.91(11)
C1 N2 H2 118.3(12)
C11 N2 H2 118.3(12)
N2 C1 C2 116.26(11)
N2 C1 S1 126.89(10)
C2 C1 S1 116.83(9)
N1 C2 C3 119.82(11)
N1 C2 C1 117.94(11)
C3 C2 C1 122.21(11)
C4 C3 C2 119.44(11)
C4 C3 H3 120.3
C2 C3 H3 120.3
C3 C4 C5 120.67(11)
C3 C4 H4 119.7
C5 C4 H4 119.7
C4 C5 C10 118.40(11)
C4 C5 C6 123.51(11)
C10 C5 C6 118.08(11)
C7 C6 C5 120.35(12)
C7 C6 H6 119.8
C5 C6 H6 119.8
C6 C7 C8 120.48(12)
C6 C7 H7 119.8
C8 C7 H7 119.8
C9 C8 C7 121.26(12)
C9 C8 H8 119.4
C7 C8 H8 119.4
C8 C9 C10 118.29(11)
C8 C9 H9 120.9
C10 C9 H9 120.9
N1 C10 C9 120.18(11)
N1 C10 C5 118.31(11)
C9 C10 C5 121.51(11)
N2 C11 C12 110.17(10)
N2 C11 C16 111.46(10)
C12 C11 C16 111.01(10)
N2 C11 H11 108.0
C12 C11 H11 108.0
C16 C11 H11 108.0
C11 C12 C13 109.33(11)
C11 C12 H12A 109.8
C13 C12 H12A 109.8
C11 C12 H12B 109.8
C13 C12 H12B 109.8
H12A C12 H12B 108.3
C14 C13 C12 111.09(11)
C14 C13 H13A 109.4
C12 C13 H13A 109.4
C14 C13 H13B 109.4
C12 C13 H13B 109.4
H13A C13 H13B 108.0
C15 C14 C13 111.81(11)
C15 C14 H14A 109.3
C13 C14 H14A 109.3
C15 C14 H14B 109.3
C13 C14 H14B 109.3
H14A C14 H14B 107.9
C16 C15 C14 111.27(11)
C16 C15 H15A 109.4
C14 C15 H15A 109.4
C16 C15 H15B 109.4
C14 C15 H15B 109.4
H15A C15 H15B 108.0
C15 C16 C11 109.76(10)
C15 C16 H16A 109.7
C11 C16 H16A 109.7
C15 C16 H16B 109.7
C11 C16 H16B 109.7
H16A C16 H16B 108.2
O3 S2 O1 115.68(7)
O3 S2 O2 114.76(6)
O1 S2 O2 113.55(6)
O3 S2 C17 103.75(6)
O1 S2 C17 104.10(6)
O2 S2 C17 102.88(6)
F3 C17 F2 108.38(12)
F3 C17 F1 107.86(11)
F2 C17 F1 107.78(11)
F3 C17 S2 111.76(10)
F2 C17 S2 111.22(9)
F1 C17 S2 109.70(9)

loop_
_geom_bond_atom_site_label_1
_geom_bond_atom_site_label_2
_geom_bond_distance
S1 C1 1.6577(13)
N1 C2 1.3328(15)
N1 C10 1.3738(15)
N1 H1 0.874(18)
N2 C1 1.3248(16)
N2 C11 1.4664(15)
N2 H2 0.849(19)
C1 C2 1.4908(17)
C2 C3 1.4017(17)
C3 C4 1.3703(18)
C3 H3 0.9500
C4 C5 1.4130(17)
C4 H4 0.9500
C5 C10 1.4143(16)
C5 C6 1.4144(17)
C6 C7 1.3677(19)
C6 H6 0.9500
C7 C8 1.4088(18)
C7 H7 0.9500
C8 C9 1.3742(17)
C8 H8 0.9500
C9 C10 1.4065(16)
C9 H9 0.9500
C11 C12 1.5232(17)
C11 C16 1.5294(17)
C11 H11 1.0000
C12 C13 1.5311(18)
C12 H12A 0.9900
C12 H12B 0.9900
C13 C14 1.5295(19)
C13 H13A 0.9900
C13 H13B 0.9900
C14 C15 1.5292(19)
C14 H14A 0.9900
C14 H14B 0.9900
C15 C16 1.5289(18)
C15 H15A 0.9900
C15 H15B 0.9900
C16 H16A 0.9900
C16 H16B 0.9900
S2 O3 1.4333(10)
S2 O1 1.4424(10)
S2 O2 1.4499(9)
S2 C17 1.8226(14)
C17 F3 1.3242(16)
C17 F2 1.3242(16)
C17 F1 1.3347(16)

loop_
_geom_hbond_atom_site_label_D
_geom_hbond_atom_site_label_H
_geom_hbond_atom_site_label_A
_geom_hbond_distance_DH
_geom_hbond_distance_HA
_geom_hbond_distance_DA
_geom_hbond_angle_DHA
_geom_hbond_site_symmetry_A
N1 H1 O2 0.874(18) 1.866(19) 2.7404(14) 179.4(18) .
N2 H2 O1 0.849(19) 2.098(19) 2.9215(15) 163.5(16) 4_566

loop_
_geom_torsion_atom_site_label_1
_geom_torsion_atom_site_label_2
_geom_torsion_atom_site_label_3
_geom_torsion_atom_site_label_4
_geom_torsion
C11 N2 C1 C2 177.47(10)
C11 N2 C1 S1 -0.88(18)
C10 N1 C2 C3 0.44(18)
C10 N1 C2 C1 -177.57(11)
N2 C1 C2 N1 -53.32(15)
S1 C1 C2 N1 125.20(11)
N2 C1 C2 C3 128.72(13)
S1 C1 C2 C3 -52.76(15)
N1 C2 C3 C4 1.27(18)
C1 C2 C3 C4 179.19(11)
C2 C3 C4 C5 -1.67(19)
C3 C4 C5 C10 0.44(18)
C3 C4 C5 C6 179.72(12)
C4 C5 C6 C7 -178.83(12)
C10 C5 C6 C7 0.45(18)
C5 C6 C7 C8 -1.42(19)
C6 C7 C8 C9 0.8(2)
C7 C8 C9 C10 0.84(19)
C2 N1 C10 C9 179.01(11)
C2 N1 C10 C5 -1.66(17)
C8 C9 C10 N1 177.48(11)
C8 C9 C10 C5 -1.82(18)
C4 C5 C10 N1 1.19(17)
C6 C5 C10 N1 -178.12(11)
C4 C5 C10 C9 -179.49(11)
C6 C5 C10 C9 1.19(17)
C1 N2 C11 C12 154.43(11)
C1 N2 C11 C16 -81.87(14)
N2 C11 C12 C13 -176.21(10)
C16 C11 C12 C13 59.84(13)
C11 C12 C13 C14 -56.98(14)
C12 C13 C14 C15 54.66(15)
C13 C14 C15 C16 -54.00(15)
C14 C15 C16 C11 55.68(14)
N2 C11 C16 C15 177.46(10)
C12 C11 C16 C15 -59.32(14)
O3 S2 C17 F3 178.38(10)
O1 S2 C17 F3 -60.19(11)
O2 S2 C17 F3 58.49(11)
O3 S2 C17 F2 -60.34(11)
O1 S2 C17 F2 61.09(11)
O2 S2 C17 F2 179.77(10)
O3 S2 C17 F1 58.80(11)
O1 S2 C17 F1 -179.77(9)
O2 S2 C17 F1 -61.09(10)

loop_
_cod_related_entry_id
_cod_related_entry_database
_cod_related_entry_code
1 ChemSpider 30660346
